data_7120073
loop_
_publ_author_name
'Chen, Yuan-Hui'
'Xu, Xu-Long'
'Han, Fu-She'

_publ_section_title
;
 Efficient Synthesis of Cyclic P-Stereogenic Phosphinamides from Acyclic
 Chiral Precursors via Radical Oxidative Intramolecular Aryl C--H
 Phosphinamidation
;
_journal_name_full 'Chem. Commun.'
_journal_paper_doi 10.1039/C7CC02263H
_journal_year 2017
_chemical_absolute_configuration ad
_chemical_formula_moiety 'C27 H19 F5 N1 P1 S1'
_chemical_formula_sum 'C27 H19 F5 N P S'
_chemical_formula_weight 515.46
_chemical_name_systematic
; 
 ? 
;
_space_group_IT_number 5
_symmetry_cell_setting monoclinic
_symmetry_space_group_name_Hall 'C 2y'
_symmetry_space_group_name_H-M 'C 1 2 1'
_atom_sites_solution_hydrogens geom
_atom_sites_solution_primary direct
_atom_sites_solution_secondary difmap
_audit_creation_method SHELXL-97
_audit_update_record
;
2016-10-09 deposited with the CCDC.
2017-05-04 downloaded from the CCDC.
;
_cell_angle_alpha 90.00
_cell_angle_beta 108.676(1)
_cell_angle_gamma 90.00
_cell_formula_units_Z 4
_cell_length_a 16.8922(4)
_cell_length_b 14.6238(3)
_cell_length_c 10.6886(2)
_cell_measurement_reflns_used 9969
_cell_measurement_temperature 190(2)
_cell_measurement_theta_max 66.58
_cell_measurement_theta_min 4.09
_cell_volume 2501.35(9)
_computing_cell_refinement 'Bruker SAINT'
_computing_data_collection 'Bruker APEX2'
_computing_data_reduction 'Bruker SAINT'
_computing_molecular_graphics 'Bruker SHELXTL'
_computing_publication_material 'Bruker SHELXTL'
_computing_structure_refinement 'SHELXL-97 (Sheldrick, 2008)'
_computing_structure_solution 'SHELXS-97 (Sheldrick, 2008)'
_diffrn_ambient_temperature 190(2)
_diffrn_measured_fraction_theta_full 0.997
_diffrn_measured_fraction_theta_max 0.997
_diffrn_measurement_device_type 'Bruker APEX-II CCD'
_diffrn_measurement_method '\f and \w scans'
_diffrn_radiation_monochromator graphite
_diffrn_radiation_source 'fine-focus sealed tube'
_diffrn_radiation_type CuK\a
_diffrn_radiation_wavelength 1.54178
_diffrn_reflns_av_R_equivalents 0.0396
_diffrn_reflns_av_sigmaI/netI 0.0475
_diffrn_reflns_limit_h_max 19
_diffrn_reflns_limit_h_min -20
_diffrn_reflns_limit_k_max 17
_diffrn_reflns_limit_k_min -17
_diffrn_reflns_limit_l_max 12
_diffrn_reflns_limit_l_min -12
_diffrn_reflns_number 12514
_diffrn_reflns_theta_full 66.58
_diffrn_reflns_theta_max 66.58
_diffrn_reflns_theta_min 4.09
_exptl_absorpt_coefficient_mu 2.231
_exptl_absorpt_correction_T_max 0.840
_exptl_absorpt_correction_T_min 0.795
_exptl_absorpt_correction_type multi-scan
_exptl_absorpt_process_details 'SADABS, Sheldrick, 1996'
_exptl_crystal_colour colorless
_exptl_crystal_density_diffrn 1.369
_exptl_crystal_density_method 'not measured'
_exptl_crystal_description block
_exptl_crystal_F_000 1056
_exptl_crystal_size_max 0.34
_exptl_crystal_size_mid 0.26
_exptl_crystal_size_min 0.20
_refine_diff_density_max 0.385
_refine_diff_density_min -0.234
_refine_diff_density_rms 0.052
_refine_ls_abs_structure_details 'Flack H D (1983), Acta Cryst. A39, 876-881'
_refine_ls_abs_structure_Flack 0.05(2)
_refine_ls_extinction_method SHELXL
_refine_ls_goodness_of_fit_ref 1.058
_refine_ls_hydrogen_treatment constr
_refine_ls_matrix_type full
_refine_ls_number_parameters 316
_refine_ls_number_reflns 4366
_refine_ls_number_restraints 1
_refine_ls_restrained_S_all 1.057
_refine_ls_R_factor_all 0.0452
_refine_ls_R_factor_gt 0.0409
_refine_ls_shift/su_max 0.000
_refine_ls_shift/su_mean 0.000
_refine_ls_structure_factor_coef Fsqd
_refine_ls_weighting_details 'calc w=1/[\s^2^(Fo^2^)+(0.0571P)^2^+1.5692P] where P=(Fo^2^+2Fc^2^)/3'
_refine_ls_weighting_scheme calc
_refine_ls_wR_factor_gt 0.1045
_refine_ls_wR_factor_ref 0.1074
_reflns_number_gt 3978
_reflns_number_total 4366
_reflns_threshold_expression >2sigma(I)
_cod_data_source_file c7cc02263h2.cif
_cod_data_source_block hanfs01_0m_sq_d
_cod_depositor_comments
;
The following automatic conversions were performed:

'_symmetry_cell_setting' value 'Monoclinic' changed to 'monoclinic'
according to
/home/data/users/saulius/crontab/automatic-downloads/rss-feeds/RSC/lib/dictionaries/cif_core.dic
dictionary named 'cif_core.dic' version 2.4.2 from 2011-04-26.

Automatic conversion script
Id: cif_fix_values 4973 2017-02-22 13:04:09Z antanas 
;
_cod_original_sg_symbol_H-M C2
_cod_original_formula_sum 'C27 H19 F5 N1 P1 S1'
_cod_database_code 7120073

loop_
_symmetry_equiv_pos_as_xyz
'x, y, z'
'-x, y, -z'
'x+1/2, y+1/2, z'
'-x+1/2, y+1/2, -z'

loop_
_atom_site_label
_atom_site_type_symbol
_atom_site_fract_x
_atom_site_fract_y
_atom_site_fract_z
_atom_site_U_iso_or_equiv
_atom_site_adp_type
_atom_site_occupancy
_atom_site_symmetry_multiplicity
_atom_site_calc_flag
_atom_site_refinement_flags
S1 S 0.76682(6) 0.26815(5) 0.61417(8) 0.0365(2) Uani 1 1 d .
P1 P 0.75772(5) 0.35993(5) 0.73970(7) 0.02586(18) Uani 1 1 d .
F1 F 0.62115(13) 0.47236(17) 0.4898(2) 0.0549(6) Uani 1 1 d .
F2 F 0.61056(15) 0.51853(18) 0.2386(2) 0.0610(6) Uani 1 1 d .
F3 F 0.74956(17) 0.55132(17) 0.1771(2) 0.0606(7) Uani 1 1 d .
F4 F 0.90224(16) 0.5421(2) 0.3660(2) 0.0678(7) Uani 1 1 d .
F5 F 0.91307(12) 0.49644(16) 0.61644(19) 0.0482(5) Uani 1 1 d .
N1 N 0.77490(17) 0.46655(16) 0.6931(2) 0.0273(6) Uani 1 1 d .
C1 C 0.65850(18) 0.3587(2) 0.7697(3) 0.0282(6) Uani 1 1 d .
C2 C 0.5977(2) 0.2928(2) 0.7069(3) 0.0326(7) Uani 1 1 d .
H2 H 0.6075 0.2523 0.6439 0.039 Uiso 1 1 calc R
C3 C 0.5236(2) 0.2866(2) 0.7368(3) 0.0358(8) Uani 1 1 d .
C4 C 0.5101(2) 0.3466(3) 0.8284(4) 0.0417(8) Uani 1 1 d .
H4 H 0.4598 0.3427 0.8498 0.050 Uiso 1 1 calc R
C5 C 0.5684(2) 0.4114(3) 0.8884(4) 0.0437(9) Uani 1 1 d .
H5 H 0.5575 0.4525 0.9497 0.052 Uiso 1 1 calc R
C6 C 0.6432(2) 0.4182(2) 0.8610(3) 0.0341(7) Uani 1 1 d .
H6 H 0.6835 0.4629 0.9042 0.041 Uiso 1 1 calc R
C7 C 0.4600(3) 0.2147(3) 0.6736(4) 0.0560(11) Uani 1 1 d .
H7A H 0.4121 0.2204 0.7061 0.084 Uiso 1 1 calc R
H7B H 0.4851 0.1540 0.6960 0.084 Uiso 1 1 calc R
H7C H 0.4412 0.2226 0.5775 0.084 Uiso 1 1 calc R
C8 C 0.76682(19) 0.4856(2) 0.5589(3) 0.0263(6) Uani 1 1 d .
C9 C 0.6906(2) 0.4897(2) 0.4597(3) 0.0331(7) Uani 1 1 d .
C10 C 0.6852(2) 0.5129(2) 0.3340(3) 0.0355(8) Uani 1 1 d .
C11 C 0.7561(3) 0.5302(2) 0.3022(3) 0.0390(8) Uani 1 1 d .
C12 C 0.8322(2) 0.5247(2) 0.3966(3) 0.0383(8) Uani 1 1 d .
C13 C 0.8374(2) 0.5020(2) 0.5245(3) 0.0308(7) Uani 1 1 d .
C14 C 0.83499(18) 0.3551(2) 0.8995(3) 0.0290(6) Uani 1 1 d .
C15 C 0.8603(2) 0.2688(3) 0.9535(3) 0.0389(8) Uani 1 1 d .
H15 H 0.8350 0.2160 0.9053 0.047 Uiso 1 1 calc R
C16 C 0.9210(3) 0.2580(3) 1.0746(4) 0.0469(9) Uani 1 1 d .
C17 C 0.9582(2) 0.3375(3) 1.1417(3) 0.0451(9) Uani 1 1 d .
H17 H 1.0014 0.3321 1.2241 0.054 Uiso 1 1 calc R
C18 C 0.9334(2) 0.4235(3) 1.0907(3) 0.0392(8) Uani 1 1 d .
H18 H 0.9599 0.4758 1.1387 0.047 Uiso 1 1 calc R
C19 C 0.8695(2) 0.4352(2) 0.9684(3) 0.0303(7) Uani 1 1 d .
C20 C 0.84100(19) 0.5263(2) 0.9174(3) 0.0284(6) Uani 1 1 d .
C21 C 0.79392(19) 0.5421(2) 0.7832(3) 0.0246(6) Uani 1 1 d .
C22 C 0.7674(2) 0.6286(2) 0.7391(3) 0.0306(7) Uani 1 1 d .
H22 H 0.7369 0.6369 0.6483 0.037 Uiso 1 1 calc R
C23 C 0.7832(2) 0.7040(2) 0.8210(3) 0.0330(7) Uani 1 1 d .
C24 C 0.8286(2) 0.6899(2) 0.9529(3) 0.0389(8) Uani 1 1 d .
H24 H 0.8406 0.7403 1.0121 0.047 Uiso 1 1 calc R
C25 C 0.8569(2) 0.6031(2) 0.9998(3) 0.0348(7) Uani 1 1 d .
H25 H 0.8881 0.5957 1.0906 0.042 Uiso 1 1 calc R
C26 C 0.7532(3) 0.7976(2) 0.7720(4) 0.0450(9) Uani 1 1 d .
H26A H 0.7711 0.8413 0.8453 0.067 Uiso 1 1 calc R
H26B H 0.6921 0.7975 0.7357 0.067 Uiso 1 1 calc R
H26C H 0.7768 0.8154 0.7029 0.067 Uiso 1 1 calc R
C27 C 0.9460(4) 0.1641(3) 1.1321(5) 0.0776(16) Uani 1 1 d .
H27A H 0.9900 0.1697 1.2176 0.116 Uiso 1 1 calc R
H27B H 0.9668 0.1281 1.0718 0.116 Uiso 1 1 calc R
H27C H 0.8974 0.1334 1.1442 0.116 Uiso 1 1 calc R

loop_
_atom_site_aniso_label
_atom_site_aniso_U_11
_atom_site_aniso_U_22
_atom_site_aniso_U_33
_atom_site_aniso_U_23
_atom_site_aniso_U_13
_atom_site_aniso_U_12
S1 0.0491(5) 0.0281(4) 0.0382(4) -0.0077(3) 0.0222(4) -0.0029(4)
P1 0.0306(4) 0.0224(3) 0.0277(4) -0.0015(3) 0.0138(3) -0.0023(3)
F1 0.0307(11) 0.0827(17) 0.0518(12) 0.0056(11) 0.0139(9) -0.0058(11)
F2 0.0532(14) 0.0739(16) 0.0401(12) 0.0063(11) -0.0071(10) -0.0002(12)
F3 0.0954(19) 0.0644(15) 0.0271(11) 0.0088(10) 0.0266(12) -0.0027(13)
F4 0.0604(16) 0.097(2) 0.0604(15) 0.0122(13) 0.0401(13) -0.0108(14)
F5 0.0313(11) 0.0705(14) 0.0417(11) 0.0041(10) 0.0103(9) -0.0055(10)
N1 0.0367(15) 0.0263(13) 0.0212(12) -0.0015(10) 0.0127(11) -0.0043(11)
C1 0.0289(15) 0.0273(14) 0.0302(15) 0.0072(13) 0.0119(12) -0.0002(14)
C2 0.0281(17) 0.0395(18) 0.0289(15) 0.0005(13) 0.0073(13) -0.0078(13)
C3 0.0272(17) 0.048(2) 0.0322(16) 0.0074(15) 0.0099(14) -0.0010(14)
C4 0.0287(17) 0.044(2) 0.058(2) 0.0112(18) 0.0218(16) 0.0040(15)
C5 0.051(2) 0.0354(18) 0.056(2) -0.0018(16) 0.0342(19) 0.0048(16)
C6 0.0355(18) 0.0261(15) 0.048(2) 0.0003(14) 0.0228(15) -0.0034(14)
C7 0.038(2) 0.072(3) 0.057(2) -0.014(2) 0.0139(19) -0.020(2)
C8 0.0335(17) 0.0227(14) 0.0256(14) -0.0040(12) 0.0134(13) -0.0034(12)
C9 0.0305(18) 0.0348(17) 0.0374(17) -0.0026(14) 0.0155(14) 0.0003(14)
C10 0.0401(19) 0.0339(17) 0.0267(16) -0.0021(13) 0.0026(14) 0.0012(15)
C11 0.068(3) 0.0298(17) 0.0219(15) 0.0008(13) 0.0177(16) -0.0033(16)
C12 0.049(2) 0.0371(18) 0.0394(18) 0.0019(15) 0.0283(17) -0.0056(16)
C13 0.0307(17) 0.0316(16) 0.0292(15) 0.0013(13) 0.0082(13) -0.0018(13)
C14 0.0278(15) 0.0301(15) 0.0317(15) 0.0035(14) 0.0133(12) -0.0016(14)
C15 0.044(2) 0.0307(16) 0.0429(19) -0.0004(16) 0.0157(16) -0.0004(16)
C16 0.048(2) 0.049(2) 0.041(2) 0.0149(17) 0.0105(17) 0.0135(18)
C17 0.042(2) 0.057(2) 0.0323(17) 0.0075(16) 0.0070(15) 0.0095(17)
C18 0.0355(19) 0.052(2) 0.0267(17) 0.0000(15) 0.0051(14) -0.0023(16)
C19 0.0287(17) 0.0368(17) 0.0259(15) -0.0009(13) 0.0096(13) 0.0021(13)
C20 0.0280(16) 0.0345(16) 0.0264(15) -0.0037(13) 0.0138(13) -0.0042(13)
C21 0.0275(16) 0.0260(15) 0.0240(14) -0.0019(11) 0.0135(12) -0.0043(12)
C22 0.0333(18) 0.0346(17) 0.0263(16) 0.0015(13) 0.0128(14) -0.0053(14)
C23 0.0406(19) 0.0251(15) 0.0394(18) -0.0043(13) 0.0216(15) -0.0038(14)
C24 0.057(2) 0.0283(17) 0.0362(19) -0.0098(14) 0.0214(17) -0.0085(16)
C25 0.047(2) 0.0320(17) 0.0284(16) -0.0063(14) 0.0161(15) -0.0068(14)
C26 0.062(3) 0.0288(17) 0.048(2) -0.0001(15) 0.0219(19) -0.0037(16)
C27 0.090(4) 0.056(3) 0.074(3) 0.020(3) 0.008(3) 0.024(3)

loop_
_atom_type_symbol
_atom_type_description
_atom_type_scat_dispersion_real
_atom_type_scat_dispersion_imag
_atom_type_scat_source
C C 0.0181 0.0091 'International Tables Vol C Tables 4.2.6.8 and 6.1.1.4'
H H 0.0000 0.0000 'International Tables Vol C Tables 4.2.6.8 and 6.1.1.4'
N N 0.0311 0.0180 'International Tables Vol C Tables 4.2.6.8 and 6.1.1.4'
F F 0.0727 0.0534 'International Tables Vol C Tables 4.2.6.8 and 6.1.1.4'
P P 0.2955 0.4335 'International Tables Vol C Tables 4.2.6.8 and 6.1.1.4'
S S 0.3331 0.5567 'International Tables Vol C Tables 4.2.6.8 and 6.1.1.4'

loop_
_geom_angle_atom_site_label_1
_geom_angle_atom_site_label_2
_geom_angle_atom_site_label_3
_geom_angle
N1 P1 C14 100.14(14)
N1 P1 C1 108.57(14)
C14 P1 C1 105.39(13)
N1 P1 S1 112.07(9)
C14 P1 S1 116.00(11)
C1 P1 S1 113.58(11)
C8 N1 C21 117.0(2)
C8 N1 P1 120.49(19)
C21 N1 P1 122.40(19)
C6 C1 C2 119.3(3)
C6 C1 P1 120.7(2)
C2 C1 P1 119.9(2)
C3 C2 C1 120.4(3)
C4 C3 C2 119.0(3)
C4 C3 C7 120.4(3)
C2 C3 C7 120.6(3)
C5 C4 C3 120.9(3)
C4 C5 C6 121.1(3)
C5 C6 C1 119.3(3)
C13 C8 C9 117.5(3)
C13 C8 N1 119.4(3)
C9 C8 N1 123.1(3)
F1 C9 C10 119.9(3)
F1 C9 C8 118.7(3)
C10 C9 C8 121.4(3)
F2 C10 C9 121.0(3)
F2 C10 C11 118.8(3)
C9 C10 C11 120.2(3)
F3 C11 C12 120.6(3)
F3 C11 C10 119.4(3)
C12 C11 C10 120.0(3)
F4 C12 C11 120.3(3)
F4 C12 C13 120.2(3)
C11 C12 C13 119.6(3)
F5 C13 C8 119.8(3)
F5 C13 C12 118.8(3)
C8 C13 C12 121.4(3)
C15 C14 C19 121.0(3)
C15 C14 P1 117.6(3)
C19 C14 P1 121.4(2)
C16 C15 C14 121.9(3)
C15 C16 C17 117.4(3)
C15 C16 C27 120.9(4)
C17 C16 C27 121.6(4)
C18 C17 C16 121.5(3)
C17 C18 C19 121.4(3)
C14 C19 C18 116.6(3)
C14 C19 C20 122.2(3)
C18 C19 C20 121.2(3)
C25 C20 C21 116.1(3)
C25 C20 C19 121.5(3)
C21 C20 C19 122.4(3)
C22 C21 C20 120.8(3)
C22 C21 N1 120.1(3)
C20 C21 N1 119.2(3)
C21 C22 C23 122.8(3)
C22 C23 C24 117.2(3)
C22 C23 C26 122.3(3)
C24 C23 C26 120.5(3)
C23 C24 C25 121.0(3)
C24 C25 C20 122.0(3)

loop_
_geom_bond_atom_site_label_1
_geom_bond_atom_site_label_2
_geom_bond_distance
S1 P1 1.9384(10)
P1 N1 1.690(2)
P1 C14 1.788(3)
P1 C1 1.804(3)
F1 C9 1.337(4)
F2 C10 1.345(4)
F3 C11 1.342(4)
F4 C12 1.349(4)
F5 C13 1.343(4)
N1 C8 1.425(4)
N1 C21 1.433(4)
C1 C6 1.392(4)
C1 C2 1.411(4)
C2 C3 1.391(4)
C3 C4 1.386(5)
C3 C7 1.501(5)
C4 C5 1.369(5)
C5 C6 1.388(5)
C8 C13 1.376(4)
C8 C9 1.382(5)
C9 C10 1.360(5)
C10 C11 1.369(5)
C11 C12 1.359(5)
C12 C13 1.383(4)
C14 C15 1.397(5)
C14 C19 1.407(4)
C15 C16 1.379(5)
C16 C17 1.406(6)
C16 C27 1.508(5)
C17 C18 1.381(5)
C18 C19 1.414(5)
C19 C20 1.462(5)
C20 C25 1.398(4)
C20 C21 1.418(4)
C21 C22 1.375(4)
C22 C23 1.380(5)
C23 C24 1.387(5)
C23 C26 1.495(5)
C24 C25 1.393(5)

loop_
_platon_squeeze_void_nr
_platon_squeeze_void_average_x
_platon_squeeze_void_average_y
_platon_squeeze_void_average_z
_platon_squeeze_void_volume
_platon_squeeze_void_count_electrons
_platon_squeeze_void_content
1 1.000 0.212 0.500 106 38 ' '
2 0.500 0.712 0.500 106 38 ' '
